data_4518557
loop_
_publ_author_name
'Sapianik, Aleksandr A.'
'Dudko, Evgeny R.'
'Kovalenko, Konstantin A.'
'Barsukova, Marina O.'
'Samsonenko, Denis G.'
'Dybtsev, Danil N.'
'Fedin, Vladimir P.'

_publ_section_title
;
 Metal-Organic Frameworks for Highly Selective Separation of Xylene
 Isomers and Single-Crystal X-ray Study of Aromatic Guest-Host Inclusion
 Compounds.
;
_journal_issue 12
_journal_name_full 'ACS applied materials &amp; interfaces'
_journal_page_first 14768
_journal_page_last 14777
_journal_paper_doi 10.1021/acsami.1c02812
_journal_volume 13
_journal_year 2021
_chemical_formula_sum 'C52 H32 Li2 N2 O12 Zn2'
_chemical_formula_weight 1021.41
_space_group_crystal_system monoclinic
_space_group_IT_number 15
_space_group_name_Hall '-C 2yc'
_space_group_name_H-M_alt 'C 1 2/c 1'
_atom_sites_solution_hydrogens geom
_atom_sites_solution_primary dual
_atom_sites_solution_secondary difmap
_audit_creation_method SHELXL-2018/3
_cell_angle_alpha 90
_cell_angle_beta 119.979(5)
_cell_angle_gamma 90
_cell_formula_units_Z 4
_cell_length_a 19.2232(11)
_cell_length_b 17.0530(11)
_cell_length_c 18.2386(13)
_cell_measurement_reflns_used 16237
_cell_measurement_temperature 100(2)
_cell_measurement_theta_max 31.0
_cell_measurement_theta_min 2.6
_cell_volume 5178.9(6)
_computing_cell_refinement 'XDS (Kabsch, 2010)'
_computing_data_collection 'Marccd (Doyle, 2011)'
_computing_data_reduction 'XDS (Kabsch, 2010)'
_computing_molecular_graphics 'ShelXle (H\"ubschle, 2011)'
_computing_publication_material 'CIFTAB (Sheldrick, 2015)'
_computing_structure_refinement 'SHELXL-2018 (Sheldrick, 2015)'
_computing_structure_solution 'SHELXT-2018 (Sheldrick, 2015)'
_diffrn_ambient_temperature 100(2)
_diffrn_detector_area_resol_mean 12.4
_diffrn_measured_fraction_theta_full 0.985
_diffrn_measured_fraction_theta_max 0.977
_diffrn_measurement_device_type 'Rayonix SX-165 CCD'
_diffrn_measurement_method '\f scan'
_diffrn_radiation_monochromator 'Double Crystal Monochromator'
_diffrn_radiation_source synchrotron
_diffrn_radiation_type synchrotron
_diffrn_radiation_wavelength 0.79272
_diffrn_reflns_av_R_equivalents 0.0361
_diffrn_reflns_av_unetI/netI 0.0292
_diffrn_reflns_Laue_measured_fraction_full 0.985
_diffrn_reflns_Laue_measured_fraction_max 0.977
_diffrn_reflns_limit_h_max 24
_diffrn_reflns_limit_h_min -21
_diffrn_reflns_limit_k_max 22
_diffrn_reflns_limit_k_min -22
_diffrn_reflns_limit_l_max 22
_diffrn_reflns_limit_l_min -23
_diffrn_reflns_number 20633
_diffrn_reflns_point_group_measured_fraction_full 0.985
_diffrn_reflns_point_group_measured_fraction_max 0.977
_diffrn_reflns_theta_full 28.500
_diffrn_reflns_theta_max 30.950
_diffrn_reflns_theta_min 2.664
_diffrn_source synchrotron
_exptl_absorpt_coefficient_mu 1.320
_exptl_absorpt_correction_T_max 1.000
_exptl_absorpt_correction_T_min 0.834
_exptl_absorpt_correction_type multi-scan
_exptl_absorpt_process_details 'XDS (Kabsch, 2010)'
_exptl_crystal_colour yellow
_exptl_crystal_density_diffrn 1.310
_exptl_crystal_description needle
_exptl_crystal_F_000 2080
_exptl_crystal_size_max 0.10
_exptl_crystal_size_mid 0.05
_exptl_crystal_size_min 0.05
_refine_diff_density_max 0.659
_refine_diff_density_min -0.755
_refine_diff_density_rms 0.079
_refine_ls_extinction_method none
_refine_ls_goodness_of_fit_ref 1.067
_refine_ls_hydrogen_treatment constr
_refine_ls_matrix_type full
_refine_ls_number_parameters 469
_refine_ls_number_reflns 5797
_refine_ls_number_restraints 310
_refine_ls_restrained_S_all 1.049
_refine_ls_R_factor_all 0.0499
_refine_ls_R_factor_gt 0.0432
_refine_ls_shift/su_max 0.001
_refine_ls_shift/su_mean 0.000
_refine_ls_structure_factor_coef Fsqd
_refine_ls_weighting_details 'w=1/[\s^2^(Fo^2^)+(0.0809P)^2^+7.2583P] where P=(Fo^2^+2Fc^2^)/3'
_refine_ls_weighting_scheme calc
_refine_ls_wR_factor_gt 0.1262
_refine_ls_wR_factor_ref 0.1304
_reflns_Friedel_coverage 0.000
_reflns_number_gt 5038
_reflns_number_total 5797
_reflns_threshold_expression 'I > 2\s(I)'
_cod_data_source_file benzene.cif
_cod_data_source_block ndc2ben
_cod_depositor_comments 'Adding full bibliography for 4518556--4518560.cif.'
_cod_original_sg_symbol_H-M 'C 2/c'
_cod_database_code 4518557
_shelx_shelxl_version_number 2018/3
_shelx_space_group_comment
;
The symmetry employed for this shelxl refinement is uniquely defined
by the following loop, which should always be used as a source of
symmetry information in preference to the above space-group names.
They are only intended as comments.
;
_shelx_estimated_absorpt_t_min 0.879
_shelx_estimated_absorpt_t_max 0.937

loop_
_space_group_symop_operation_xyz
'x, y, z'
'-x, y, -z+1/2'
'x+1/2, y+1/2, z'
'-x+1/2, y+1/2, -z+1/2'
'-x, -y, -z'
'x, -y, z-1/2'
'-x+1/2, -y+1/2, -z'
'x+1/2, -y+1/2, z-1/2'

loop_
_atom_site_label
_atom_site_type_symbol
_atom_site_fract_x
_atom_site_fract_y
_atom_site_fract_z
_atom_site_U_iso_or_equiv
_atom_site_adp_type
_atom_site_occupancy
_atom_site_site_symmetry_order
_atom_site_calc_flag
_atom_site_refinement_flags_posn
_atom_site_refinement_flags_adp
_atom_site_refinement_flags_occupancy
_atom_site_disorder_assembly
_atom_site_disorder_group
Zn1 Zn 0.77081(2) 0.88949(2) 0.57052(2) 0.02218(11) Uani 1 1 d . . . . .
Li1 Li 0.9278(2) 0.9110(2) 0.7487(3) 0.0263(8) Uani 1 1 d . . . . .
N1 N 0.67100(12) 0.87823(12) 0.45358(13) 0.0259(4) Uani 1 1 d . . . . .
C11 C 0.62525(14) 0.81366(14) 0.42523(15) 0.0269(5) Uani 1 1 d . . . . .
H11 H 0.640036 0.768945 0.460994 0.032 Uiso 1 1 calc R U . . .
C12 C 0.55739(14) 0.80967(14) 0.34593(15) 0.0275(5) Uani 1 1 d . . . . .
H12 H 0.525818 0.763288 0.328030 0.033 Uiso 1 1 calc R U . . .
C13 C 0.53604(15) 0.87456(14) 0.29277(15) 0.0283(5) Uani 1 1 d . . . . .
C14 C 0.58374(17) 0.94107(16) 0.32220(17) 0.0372(6) Uani 1 1 d . . . . .
H14 H 0.570838 0.986397 0.287507 0.045 Uiso 1 1 calc R U . . .
C15 C 0.65009(16) 0.94069(15) 0.40237(17) 0.0357(6) Uani 1 1 d . . . . .
H15 H 0.682277 0.986596 0.422072 0.043 Uiso 1 1 calc R U . . .
O11 O 0.76497(10) 0.79751(10) 0.62791(11) 0.0297(4) Uani 1 1 d . . . . .
O12 O 0.88308(11) 0.81262(10) 0.74742(12) 0.0322(4) Uani 1 1 d . . . . .
O13 O 0.75624(13) 0.49158(11) 0.90306(12) 0.0402(5) Uani 1 1 d . . . . .
O14 O 0.64957(13) 0.48589(13) 0.77528(13) 0.0465(5) Uani 1 1 d . . . . .
C101 C 0.81642(15) 0.78051(13) 0.70494(15) 0.0268(5) Uani 1 1 d . . . . .
C102 C 0.79139(15) 0.71550(14) 0.74203(16) 0.0283(5) Uani 1 1 d . . . . .
C103 C 0.74930(16) 0.65446(15) 0.69015(16) 0.0322(5) Uani 1 1 d . . . . .
H103 H 0.736817 0.654833 0.632746 0.039 Uiso 1 1 calc R U . . .
C104 C 0.72429(17) 0.59121(16) 0.72068(17) 0.0335(5) Uani 1 1 d . . . . .
H104 H 0.695671 0.549026 0.683817 0.040 Uiso 1 1 calc R U . . .
C105 C 0.74066(16) 0.58948(15) 0.80318(16) 0.0306(5) Uani 1 1 d . . . . .
C106 C 0.71222(16) 0.51784(14) 0.82884(16) 0.0316(5) Uani 1 1 d . . . . .
C107 C 0.78157(16) 0.65310(15) 0.85861(16) 0.0321(5) Uani 1 1 d . . . . .
C108 C 0.80822(16) 0.71731(15) 0.82807(16) 0.0316(5) Uani 1 1 d . . . . .
C109 C 0.8461(2) 0.78190(17) 0.88241(19) 0.0440(7) Uani 1 1 d . . . . .
H109 H 0.864294 0.824610 0.862983 0.053 Uiso 1 1 calc R U . . .
C110 C 0.8568(2) 0.7838(2) 0.9622(2) 0.0545(9) Uani 1 1 d . . . . .
H110 H 0.881454 0.828227 0.997185 0.065 Uiso 1 1 calc R U . . .
C111 C 0.8318(2) 0.7206(2) 0.9932(2) 0.0520(8) Uani 1 1 d . . . . .
H111 H 0.840768 0.721855 1.049387 0.062 Uiso 1 1 calc R U . . .
C112 C 0.7946(2) 0.65741(18) 0.94233(18) 0.0422(7) Uani 1 1 d . . . . .
H112 H 0.777118 0.615469 0.963450 0.051 Uiso 1 1 calc R U . . .
O21 O 0.85143(11) 0.90266(11) 0.53548(11) 0.0301(4) Uani 1 1 d . . . . .
O22 O 0.96031(10) 0.91777(10) 0.66230(10) 0.0272(3) Uani 1 1 d . . . . .
C201 C 0.92346(14) 0.92418(15) 0.58369(15) 0.0259(5) Uani 1 1 d . . . . .
C202 C 0.96461(15) 0.96194(19) 0.54132(15) 0.0356(6) Uani 1 1 d . . . . .
C203 C 0.99971(16) 1.0361(2) 0.56962(17) 0.0441(7) Uani 1 1 d . . . . .
C204 C 1.03568(17) 1.0750(2) 0.52765(18) 0.0472(8) Uani 1 1 d . . . . .
C205 C 1.0621(3) 1.1632(3) 0.5539(3) 0.0302(10) Uani 0.5 1 d . . P A 1
H205 H 1.080792 1.192110 0.522571 0.036 Uiso 0.5 1 calc R U P A 1
C206 C 1.0597(3) 1.1998(3) 0.6187(4) 0.0365(11) Uani 0.5 1 d . . P A 1
H206 H 1.080658 1.251281 0.634791 0.044 Uiso 0.5 1 calc R U P A 1
C207 C 1.0261(4) 1.1614(3) 0.6619(4) 0.0367(11) Uani 0.5 1 d . . P A 1
H207 H 1.024954 1.186905 0.707635 0.044 Uiso 0.5 1 calc R U P A 1
C208 C 0.9946(3) 1.0869(3) 0.6383(3) 0.0307(10) Uani 0.5 1 d . . P A 1
H208 H 0.968121 1.064860 0.665587 0.037 Uiso 0.5 1 calc R U P A 1
C11A C 0.6034(5) 0.9185(6) 0.6617(6) 0.029(2) Uani 0.25 1 d D U P B -1
H11A H 0.615732 0.944129 0.623361 0.035 Uiso 0.25 1 calc R U P B -1
C12A C 0.5247(6) 0.9060(6) 0.6401(7) 0.040(2) Uani 0.25 1 d D U P B -1
H12A H 0.482354 0.921288 0.585979 0.048 Uiso 0.25 1 calc R U P B -1
C13A C 0.5077(6) 0.8713(5) 0.6973(6) 0.0353(19) Uani 0.25 1 d D U P B -1
H13A H 0.453382 0.863224 0.682720 0.042 Uiso 0.25 1 calc R U P B -1
C14A C 0.5680(5) 0.8482(6) 0.7749(6) 0.0308(17) Uani 0.25 1 d D U P B -1
H14A H 0.555873 0.824230 0.814210 0.037 Uiso 0.25 1 calc R U P B -1
C15A C 0.6465(5) 0.8601(5) 0.7955(7) 0.0333(19) Uani 0.25 1 d D U P B -1
H15A H 0.688949 0.844745 0.849570 0.040 Uiso 0.25 1 calc R U P B -1
C16A C 0.6634(5) 0.8939(5) 0.7383(5) 0.0274(17) Uani 0.25 1 d D U P B -1
H16A H 0.717718 0.900360 0.752283 0.033 Uiso 0.25 1 calc R U P B -1
C21A C 0.3771(7) 1.0684(10) 0.3456(9) 0.034(4) Uani 0.125 1 d D U P C -2
H21A H 0.326499 1.073030 0.295218 0.040 Uiso 0.125 1 calc R U P C -2
C22A C 0.4166(8) 0.9985(9) 0.3664(9) 0.038(3) Uani 0.125 1 d D U P C -2
H22A H 0.393283 0.954260 0.330738 0.046 Uiso 0.125 1 calc R U P C -2
C23A C 0.4897(8) 0.9919(9) 0.4381(10) 0.044(3) Uani 0.125 1 d D U P C -2
H23A H 0.517056 0.943016 0.452640 0.052 Uiso 0.125 1 calc R U P C -2
C24A C 0.5232(8) 1.0556(10) 0.4888(9) 0.046(3) Uani 0.125 1 d D U P C -2
H24A H 0.574212 1.051314 0.538632 0.056 Uiso 0.125 1 calc R U P C -2
C25A C 0.4836(8) 1.1256(9) 0.4682(10) 0.044(3) Uani 0.125 1 d D U P C -2
H25A H 0.507178 1.170076 0.503339 0.053 Uiso 0.125 1 calc R U P C -2
C26A C 0.4100(8) 1.1317(8) 0.3970(10) 0.039(3) Uani 0.125 1 d D U P C -2
H26A H 0.381825 1.180111 0.383347 0.047 Uiso 0.125 1 calc R U P C -2
C31A C 0.5361(12) 0.6718(9) 0.7491(12) 0.027(3) Uani 0.125 1 d . U P D 3
H31A H 0.561575 0.623720 0.750217 0.032 Uiso 0.125 1 calc R U P D 3
C32A C 0.5706(14) 0.7439(11) 0.7457(13) 0.031(3) Uani 0.125 1 d . U P D 3
H32A H 0.617356 0.744484 0.740435 0.038 Uiso 0.125 1 calc R U P D 3
C33A C 0.5356(14) 0.8148(12) 0.7500(15) 0.033(3) Uani 0.125 1 d . U P D 3
H33A H 0.561490 0.863097 0.752950 0.039 Uiso 0.125 1 calc R U P D 3
C41A C 0.5093(10) 1.0787(13) 0.5120(11) 0.044(3) Uani 0.125 1 d D U P E 4
H41A H 0.515747 1.133834 0.520410 0.053 Uiso 0.125 1 calc R U P E 4
C42A C 0.4595(9) 1.0496(9) 0.4333(8) 0.049(3) Uani 0.125 1 d D U P E 4
H42A H 0.431348 1.084368 0.386852 0.059 Uiso 0.125 1 calc R U P E 4
C43A C 0.4501(12) 0.9706(10) 0.4210(14) 0.052(4) Uani 0.125 1 d D U P E 4
H43A H 0.415349 0.950047 0.366154 0.062 Uiso 0.125 1 calc R U P E 4

loop_
_atom_site_aniso_label
_atom_site_aniso_U_11
_atom_site_aniso_U_22
_atom_site_aniso_U_33
_atom_site_aniso_U_23
_atom_site_aniso_U_13
_atom_site_aniso_U_12
Zn1 0.02147(16) 0.02379(16) 0.01984(16) -0.00011(9) 0.00924(12) -0.00007(9)
Li1 0.0251(19) 0.0297(19) 0.023(2) -0.0006(16) 0.0114(17) -0.0005(16)
N1 0.0236(9) 0.0274(9) 0.0221(10) -0.0014(7) 0.0079(8) -0.0033(7)
C11 0.0271(11) 0.0250(11) 0.0261(12) 0.0004(9) 0.0116(10) -0.0006(9)
C12 0.0251(11) 0.0270(11) 0.0258(12) -0.0007(9) 0.0093(10) -0.0022(9)
C13 0.0255(11) 0.0287(11) 0.0235(12) 0.0001(9) 0.0068(11) 0.0015(9)
C14 0.0355(14) 0.0288(12) 0.0313(14) 0.0065(10) 0.0047(12) -0.0031(10)
C15 0.0322(13) 0.0294(12) 0.0311(14) 0.0044(10) 0.0049(11) -0.0051(10)
O11 0.0302(9) 0.0312(8) 0.0260(9) 0.0045(7) 0.0127(7) -0.0014(7)
O12 0.0307(9) 0.0306(9) 0.0352(10) 0.0030(7) 0.0164(8) -0.0046(7)
O13 0.0490(11) 0.0343(10) 0.0307(10) 0.0064(8) 0.0149(9) -0.0097(8)
O14 0.0435(11) 0.0441(11) 0.0387(11) 0.0070(9) 0.0106(10) -0.0190(9)
C101 0.0299(11) 0.0243(10) 0.0286(12) 0.0018(9) 0.0166(10) -0.0015(9)
C102 0.0296(12) 0.0275(11) 0.0266(12) 0.0041(9) 0.0132(10) -0.0024(9)
C103 0.0376(13) 0.0319(12) 0.0241(12) 0.0013(10) 0.0132(11) -0.0058(10)
C104 0.0377(14) 0.0308(12) 0.0285(13) -0.0018(10) 0.0139(11) -0.0114(10)
C105 0.0335(13) 0.0289(11) 0.0277(13) 0.0022(10) 0.0140(11) -0.0057(10)
C106 0.0375(13) 0.0278(12) 0.0298(13) 0.0013(10) 0.0170(11) -0.0055(10)
C107 0.0367(13) 0.0309(12) 0.0281(13) 0.0005(10) 0.0158(11) -0.0068(10)
C108 0.0379(13) 0.0303(12) 0.0272(12) -0.0004(10) 0.0168(11) -0.0061(10)
C109 0.0627(19) 0.0380(14) 0.0379(16) -0.0066(12) 0.0300(15) -0.0185(13)
C110 0.082(2) 0.0470(17) 0.0403(17) -0.0156(14) 0.0347(18) -0.0291(17)
C111 0.078(2) 0.0514(18) 0.0339(15) -0.0106(13) 0.0331(17) -0.0234(17)
C112 0.0570(18) 0.0414(15) 0.0339(15) -0.0021(12) 0.0270(14) -0.0146(13)
O21 0.0249(8) 0.0430(10) 0.0219(9) -0.0012(7) 0.0112(7) -0.0070(7)
O22 0.0231(8) 0.0366(9) 0.0206(8) 0.0040(7) 0.0098(7) -0.0016(7)
C201 0.0208(10) 0.0351(12) 0.0207(11) 0.0014(9) 0.0095(9) -0.0004(9)
C202 0.0227(11) 0.0615(17) 0.0194(12) 0.0042(11) 0.0080(10) -0.0097(11)
C203 0.0281(13) 0.078(2) 0.0206(12) 0.0063(13) 0.0082(11) -0.0153(13)
C204 0.0316(14) 0.084(2) 0.0238(13) 0.0055(14) 0.0120(12) -0.0172(14)
C205 0.032(2) 0.031(2) 0.029(2) 0.0018(19) 0.017(2) -0.0020(19)
C206 0.044(3) 0.028(2) 0.042(3) -0.004(2) 0.024(3) -0.003(2)
C207 0.049(3) 0.034(3) 0.035(3) -0.003(2) 0.027(3) 0.002(2)
C208 0.034(3) 0.033(2) 0.028(3) 0.004(2) 0.018(2) 0.003(2)
C11A 0.030(4) 0.026(4) 0.045(5) -0.007(4) 0.029(4) -0.004(3)
C12A 0.036(5) 0.033(4) 0.047(5) -0.015(4) 0.016(4) -0.002(4)
C13A 0.035(4) 0.023(4) 0.056(5) -0.020(4) 0.030(4) -0.008(3)
C14A 0.035(4) 0.020(4) 0.047(4) -0.006(3) 0.029(3) -0.007(3)
C15A 0.034(4) 0.020(4) 0.048(5) -0.004(4) 0.022(4) -0.003(3)
C16A 0.024(4) 0.016(3) 0.050(5) -0.009(3) 0.025(4) -0.004(3)
C21A 0.019(5) 0.053(6) 0.040(6) -0.005(5) 0.023(5) -0.006(5)
C22A 0.024(5) 0.064(7) 0.038(6) -0.011(5) 0.023(5) -0.007(5)
C23A 0.026(5) 0.065(7) 0.044(6) -0.009(5) 0.020(5) -0.011(5)
C24A 0.030(5) 0.065(7) 0.047(6) -0.011(6) 0.022(5) -0.008(5)
C25A 0.027(5) 0.063(7) 0.047(6) -0.017(6) 0.022(5) -0.008(5)
C26A 0.020(5) 0.058(7) 0.048(6) -0.006(6) 0.025(5) -0.005(5)
C31A 0.036(7) 0.010(6) 0.022(7) -0.008(5) 0.004(6) 0.005(6)
C32A 0.042(6) 0.019(5) 0.030(6) -0.009(5) 0.016(5) 0.001(5)
C33A 0.044(6) 0.019(5) 0.043(6) -0.005(5) 0.027(5) -0.005(5)
C41A 0.028(5) 0.065(7) 0.047(6) -0.017(6) 0.024(5) -0.007(5)
C42A 0.030(5) 0.067(6) 0.050(5) -0.008(5) 0.020(4) -0.010(4)
C43A 0.036(6) 0.069(7) 0.050(6) -0.009(6) 0.021(6) -0.011(6)

loop_
_atom_type_symbol
_atom_type_description
_atom_type_scat_dispersion_real
_atom_type_scat_dispersion_imag
_atom_type_scat_source
C C 0.0046 0.0022 'International Tables Vol C Tables 4.2.6.8 and 6.1.1.4'
H H 0.0000 0.0000 'International Tables Vol C Tables 4.2.6.8 and 6.1.1.4'
Li Li 0.0000 0.0001 'International Tables Vol C Tables 4.2.6.8 and 6.1.1.4'
N N 0.0087 0.0044 'International Tables Vol C Tables 4.2.6.8 and 6.1.1.4'
O O 0.0147 0.0080 'International Tables Vol C Tables 4.2.6.8 and 6.1.1.4'
Zn Zn 0.2084 1.7371 'International Tables Vol C Tables 4.2.6.8 and 6.1.1.4'

loop_
_geom_angle_atom_site_label_1
_geom_angle_atom_site_label_2
_geom_angle_atom_site_label_3
_geom_angle
_geom_angle_site_symmetry_1
_geom_angle_site_symmetry_3
_geom_angle_publ_flag
N1 Zn1 Li1 178.00(9) . . ?
O11 Zn1 Li1 79.64(9) . . ?
O11 Zn1 N1 102.24(8) . . ?
O11 Zn1 O13 120.03(9) . 4_656 ?
O11 Zn1 O21 122.82(8) . . ?
O13 Zn1 Li1 82.97(10) 4_656 . ?
O13 Zn1 N1 96.59(8) 4_656 . ?
O13 Zn1 O21 109.31(9) 4_656 . ?
O21 Zn1 Li1 79.52(9) . . ?
O21 Zn1 N1 98.82(8) . . ?
Li1 Li1 Zn1 117.0(2) 2_756 . ?
O12 Li1 Zn1 71.81(14) . . ?
O12 Li1 Li1 116.82(13) . 2_756 ?
O12 Li1 O22 111.6(2) . . ?
O12 Li1 O22 111.8(2) . 2_756 ?
O14 Li1 Zn1 65.98(14) 4_656 . ?
O14 Li1 Li1 133.83(16) 4_656 2_756 ?
O14 Li1 O12 107.8(2) 4_656 . ?
O14 Li1 O22 108.1(2) 4_656 . ?
O14 Li1 O22 125.6(2) 4_656 2_756 ?
O22 Li1 Zn1 72.87(13) . . ?
O22 Li1 Zn1 162.48(19) 2_756 . ?
O22 Li1 Li1 44.96(13) . 2_756 ?
O22 Li1 Li1 45.64(13) 2_756 2_756 ?
O22 Li1 O22 90.21(18) 2_756 . ?
C11 N1 Zn1 124.90(17) . . ?
C15 N1 Zn1 116.82(17) . . ?
C15 N1 C11 118.3(2) . . ?
N1 C11 H11 118.7 . . ?
N1 C11 C12 122.5(2) . . ?
C12 C11 H11 118.7 . . ?
C11 C12 H12 120.5 . . ?
C11 C12 C13 119.0(2) . . ?
C13 C12 H12 120.5 . . ?
C12 C13 C13 121.94(16) . 2_655 ?
C14 C13 C12 118.2(2) . . ?
C14 C13 C13 119.82(17) . 2_655 ?
C13 C14 H14 120.4 . . ?
C15 C14 C13 119.3(2) . . ?
C15 C14 H14 120.4 . . ?
N1 C15 C14 122.7(2) . . ?
N1 C15 H15 118.7 . . ?
C14 C15 H15 118.7 . . ?
C101 O11 Zn1 123.94(15) . . ?
C101 O12 Li1 136.3(2) . . ?
C106 O13 Zn1 117.56(17) . 4_646 ?
C106 O14 Li1 147.9(2) . 4_646 ?
O11 C101 C102 114.6(2) . . ?
O12 C101 O11 124.9(2) . . ?
O12 C101 C102 120.5(2) . . ?
C103 C102 C101 117.6(2) . . ?
C103 C102 C108 120.3(2) . . ?
C108 C102 C101 122.0(2) . . ?
C102 C103 H103 119.6 . . ?
C102 C103 C104 120.8(2) . . ?
C104 C103 H103 119.6 . . ?
C103 C104 H104 119.5 . . ?
C105 C104 C103 120.9(2) . . ?
C105 C104 H104 119.5 . . ?
C104 C105 C106 115.9(2) . . ?
C104 C105 C107 120.3(2) . . ?
C107 C105 C106 123.8(2) . . ?
O13 C106 C105 117.8(2) . . ?
O14 C106 O13 123.8(2) . . ?
O14 C106 C105 118.3(2) . . ?
C105 C107 C108 119.0(2) . . ?
C112 C107 C105 122.8(2) . . ?
C112 C107 C108 118.2(2) . . ?
C107 C108 C102 118.6(2) . . ?
C109 C108 C102 122.6(2) . . ?
C109 C108 C107 118.7(2) . . ?
C108 C109 H109 119.5 . . ?
C110 C109 C108 121.1(3) . . ?
C110 C109 H109 119.5 . . ?
C109 C110 H110 119.7 . . ?
C109 C110 C111 120.7(3) . . ?
C111 C110 H110 119.7 . . ?
C110 C111 H111 120.1 . . ?
C112 C111 C110 119.8(3) . . ?
C112 C111 H111 120.1 . . ?
C107 C112 H112 119.3 . . ?
C111 C112 C107 121.5(3) . . ?
C111 C112 H112 119.3 . . ?
C201 O21 Zn1 125.01(15) . . ?
Li1 O22 Li1 89.40(18) 2_756 . ?
C201 O22 Li1 134.50(19) . . ?
C201 O22 Li1 136.10(19) . 2_756 ?
O21 C201 C202 116.2(2) . . ?
O22 C201 O21 124.6(2) . . ?
O22 C201 C202 119.2(2) . . ?
C203 C202 C201 118.5(2) . . ?
C203 C202 C204 121.3(2) . 5_776 ?
C204 C202 C201 120.1(3) 5_776 . ?
C202 C203 C204 119.7(3) . . ?
C202 C203 C208 125.6(3) . . ?
C204 C203 C208 114.4(3) . . ?
C202 C204 C203 119.0(3) 5_776 . ?
C202 C204 C205 123.6(3) 5_776 . ?
C203 C204 C205 116.7(3) . . ?
C204 C205 H205 118.2 . . ?
C206 C205 C204 123.6(4) . . ?
C206 C205 H205 118.2 . . ?
C205 C206 H206 120.0 . . ?
C205 C206 C207 120.0(5) . . ?
C207 C206 H206 120.0 . . ?
C206 C207 H207 119.8 . . ?
C208 C207 C206 120.3(5) . . ?
C208 C207 H207 119.8 . . ?
C203 C208 H208 117.7 . . ?
C207 C208 C203 124.5(4) . . ?
C207 C208 H208 117.7 . . ?
C12A C11A H11A 120.2 . . ?
C16A C11A H11A 120.2 . . ?
C16A C11A C12A 119.5(9) . . ?
C11A C12A H12A 120.2 . . ?
C13A C12A C11A 119.6(10) . . ?
C13A C12A H12A 120.2 . . ?
C12A C13A H13A 119.6 . . ?
C14A C13A C12A 120.7(9) . . ?
C14A C13A H13A 119.6 . . ?
C13A C14A H14A 120.4 . . ?
C13A C14A C15A 119.2(9) . . ?
C15A C14A H14A 120.4 . . ?
C14A C15A H15A 120.0 . . ?
C16A C15A C14A 120.0(9) . . ?
C16A C15A H15A 120.0 . . ?
C11A C16A C15A 120.8(8) . . ?
C11A C16A H16A 119.6 . . ?
C15A C16A H16A 119.6 . . ?
C22A C21A H21A 120.0 . . ?
C26A C21A H21A 120.0 . . ?
C26A C21A C22A 119.9(6) . . ?
C21A C22A H22A 119.9 . . ?
C21A C22A C23A 120.3(6) . . ?
C23A C22A H22A 119.9 . . ?
C22A C23A H23A 120.1 . . ?
C24A C23A C22A 119.7(7) . . ?
C24A C23A H23A 120.1 . . ?
C23A C24A H24A 120.0 . . ?
C23A C24A C25A 120.1(6) . . ?
C25A C24A H24A 120.0 . . ?
C24A C25A H25A 120.0 . . ?
C24A C25A C26A 120.0(6) . . ?
C26A C25A H25A 120.0 . . ?
C21A C26A C25A 120.0(7) . . ?
C21A C26A H26A 120.0 . . ?
C25A C26A H26A 120.0 . . ?
C31A C31A H31A 120.3 2_656 . ?
C31A C31A C32A 119.5(11) 2_656 . ?
C32A C31A H31A 120.3 . . ?
C31A C32A H32A 120.1 . . ?
C33A C32A C31A 120(2) . . ?
C33A C32A H32A 120.1 . . ?
C32A C33A H33A 119.8 . . ?
C33A C33A C32A 120.5(13) 2_656 . ?
C33A C33A H33A 119.8 2_656 . ?
C42A C41A H41A 119.8 . . ?
C43A C41A H41A 119.8 5_676 . ?
C41A C42A H42A 120.0 . . ?
C41A C42A C43A 119.9(6) . . ?
C43A C42A H42A 120.0 . . ?
C41A C43A C42A 120(2) 5_676 . ?
C41A C43A H43A 120.2 5_676 . ?
C42A C43A H43A 120.2 . . ?

loop_
_geom_bond_atom_site_label_1
_geom_bond_atom_site_label_2
_geom_bond_distance
_geom_bond_site_symmetry_2
_geom_bond_publ_flag
Zn1 Li1 3.163(4) . ?
Zn1 N1 2.044(2) . ?
Zn1 O11 1.9200(17) . ?
Zn1 O13 1.9452(18) 4_656 ?
Zn1 O21 1.9621(17) . ?
Li1 Li1 2.752(8) 2_756 ?
Li1 O12 1.880(4) . ?
Li1 O14 1.840(5) 4_656 ?
Li1 O22 1.945(4) 2_756 ?
Li1 O22 1.968(4) . ?
N1 C11 1.341(3) . ?
N1 C15 1.339(3) . ?
C11 H11 0.9500 . ?
C11 C12 1.383(3) . ?
C12 H12 0.9500 . ?
C12 C13 1.391(3) . ?
C13 C13 1.481(5) 2_655 ?
C13 C14 1.387(4) . ?
C14 H14 0.9500 . ?
C14 C15 1.379(4) . ?
C15 H15 0.9500 . ?
O11 C101 1.283(3) . ?
O12 C101 1.245(3) . ?
O13 C106 1.267(3) . ?
O14 C106 1.235(3) . ?
C101 C102 1.498(3) . ?
C102 C103 1.367(3) . ?
C102 C108 1.436(3) . ?
C103 H103 0.9500 . ?
C103 C104 1.404(3) . ?
C104 H104 0.9500 . ?
C104 C105 1.375(4) . ?
C105 C106 1.505(3) . ?
C105 C107 1.422(4) . ?
C107 C108 1.434(3) . ?
C107 C112 1.420(4) . ?
C108 C109 1.416(4) . ?
C109 H109 0.9500 . ?
C109 C110 1.364(4) . ?
C110 H110 0.9500 . ?
C110 C111 1.410(4) . ?
C111 H111 0.9500 . ?
C111 C112 1.368(4) . ?
C112 H112 0.9500 . ?
O21 C201 1.268(3) . ?
O22 C201 1.247(3) . ?
C201 C202 1.499(3) . ?
C202 C203 1.405(4) . ?
C202 C204 1.405(4) 5_776 ?
C203 C204 1.426(4) . ?
C203 C208 1.565(6) . ?
C204 C205 1.582(6) . ?
C205 H205 0.9500 . ?
C205 C206 1.358(7) . ?
C206 H206 0.9500 . ?
C206 C207 1.406(7) . ?
C207 H207 0.9500 . ?
C207 C208 1.381(7) . ?
C208 H208 0.9500 . ?
C11A H11A 0.9500 . ?
C11A C12A 1.377(7) . ?
C11A C16A 1.359(7) . ?
C12A H12A 0.9500 . ?
C12A C13A 1.373(7) . ?
C13A H13A 0.9500 . ?
C13A C14A 1.364(7) . ?
C14A H14A 0.9500 . ?
C14A C15A 1.376(7) . ?
C15A H15A 0.9500 . ?
C15A C16A 1.365(7) . ?
C16A H16A 0.9500 . ?
C21A H21A 0.9500 . ?
C21A C22A 1.362(8) . ?
C21A C26A 1.360(8) . ?
C22A H22A 0.9500 . ?
C22A C23A 1.364(8) . ?
C23A H23A 0.9500 . ?
C23A C24A 1.363(8) . ?
C24A H24A 0.9500 . ?
C24A C25A 1.363(8) . ?
C25A H25A 0.9500 . ?
C25A C26A 1.364(8) . ?
C26A H26A 0.9500 . ?
C31A C31A 1.41(4) 2_656 ?
C31A H31A 0.9500 . ?
C31A C32A 1.41(3) . ?
C32A H32A 0.9500 . ?
C32A C33A 1.40(3) . ?
C33A C33A 1.37(4) 2_656 ?
C33A H33A 0.9500 . ?
C41A H41A 0.9500 . ?
C41A C42A 1.361(8) . ?
C41A C43A 1.362(8) 5_676 ?
C42A H42A 0.9500 . ?
C42A C43A 1.364(8) . ?
C43A H43A 0.9500 . ?
